data_2209873
loop_
_publ_author_name
'Ji-Lin Lu'
'Da-Shun Zhang'
'Bei-Ping Liu'

_publ_section_title
;Poly[[aquabis(\m-benzene-1,3-dicarboxylato)bis(\m-3-carboxybenzoato)digadolinium(III)]
 monohydrate]
;
_journal_coeditor_code HK2062
_journal_issue 8
_journal_name_full 'Acta Crystallographica Section E'
_journal_page_first m1760
_journal_page_last m1762
_journal_paper_doi 10.1107/S160053680602513X
_journal_volume 62
_journal_year 2006
_chemical_formula_iupac '[Gd2 (C8 H4 O4)2 (C8 H5 O4)2 (H2 O)], H2 O'
_chemical_formula_moiety 'C32 H20 Gd2 O17, H2 O'
_chemical_formula_sum 'C32 H22 Gd2 O18'
_chemical_formula_weight 1009.00
_chemical_name_systematic
;poly[[aquabis(benzene-1,3-dicarboxylato)bis(3-carboxybenzoato)digadolinium(III)]
monohydrate],
 [Gd~2~(C~8~H~4~O~4~)~2~(C~8~H~5~O~4~)~2~(H~2~O)].H~2~O
;
_space_group_IT_number 14
_symmetry_cell_setting monoclinic
_symmetry_space_group_name_Hall '-P 2ybc'
_symmetry_space_group_name_H-M 'P 1 21/c 1'
_atom_sites_solution_hydrogens geom
_atom_sites_solution_primary direct
_atom_sites_solution_secondary difmap
_cell_angle_alpha 90.00
_cell_angle_beta 95.60(3)
_cell_angle_gamma 90.00
_cell_formula_units_Z 4
_cell_length_a 10.438(2)
_cell_length_b 13.811(3)
_cell_length_c 21.254(4)
_cell_measurement_reflns_used 26821
_cell_measurement_temperature 294(2)
_cell_measurement_theta_max 27.5
_cell_measurement_theta_min 3.00
_cell_volume 3049.3(11)
_computing_cell_refinement RAPID-AUTO
_computing_data_collection 'RAPID-AUTO (Rigaku, 2004)'
_computing_data_reduction RAPID-AUTO
_computing_molecular_graphics 'SHELXTL (Bruker, 1998)'
_computing_publication_material SHELXTL
_computing_structure_refinement 'SHELXL97 (Sheldrick, 1997)'
_computing_structure_solution 'SHELXS97 (Sheldrick, 1997)'
_diffrn_ambient_temperature 294(2)
_diffrn_measured_fraction_theta_full 0.997
_diffrn_measured_fraction_theta_max 0.997
_diffrn_measurement_device_type 'Rigaku R-AXIS RAPID-S IP area-detector'
_diffrn_measurement_method oscillation
_diffrn_radiation_monochromator graphite
_diffrn_radiation_source 'rotating anode'
_diffrn_radiation_type MoK\a
_diffrn_radiation_wavelength 0.71073
_diffrn_reflns_av_R_equivalents 0.0420
_diffrn_reflns_av_sigmaI/netI 0.0353
_diffrn_reflns_limit_h_max 13
_diffrn_reflns_limit_h_min -12
_diffrn_reflns_limit_k_max 17
_diffrn_reflns_limit_k_min -17
_diffrn_reflns_limit_l_max 27
_diffrn_reflns_limit_l_min -26
_diffrn_reflns_number 28964
_diffrn_reflns_theta_full 27.48
_diffrn_reflns_theta_max 27.48
_diffrn_reflns_theta_min 3.00
_diffrn_standards_decay_% 0
_exptl_absorpt_coefficient_mu 4.403
_exptl_absorpt_correction_T_max 0.6173
_exptl_absorpt_correction_T_min 0.3034
_exptl_absorpt_correction_type multi-scan
_exptl_absorpt_process_details '(SADABS; Sheldrick, 1996)'
_exptl_crystal_colour colorless
_exptl_crystal_density_diffrn 2.198
_exptl_crystal_density_method 'not measured'
_exptl_crystal_description block
_exptl_crystal_F_000 1944
_exptl_crystal_size_max 0.34
_exptl_crystal_size_mid 0.16
_exptl_crystal_size_min 0.11
_refine_diff_density_max 0.755
_refine_diff_density_min -0.959
_refine_ls_extinction_method none
_refine_ls_goodness_of_fit_ref 1.048
_refine_ls_hydrogen_treatment constr
_refine_ls_matrix_type full
_refine_ls_number_parameters 487
_refine_ls_number_reflns 6991
_refine_ls_number_restraints 4
_refine_ls_restrained_S_all 1.048
_refine_ls_R_factor_all 0.0258
_refine_ls_R_factor_gt 0.0230
_refine_ls_shift/su_max 0.006
_refine_ls_shift/su_mean 0.000
_refine_ls_structure_factor_coef Fsqd
_refine_ls_weighting_details 'w=1/[\s^2^(Fo^2^)+(0.0528P)^2^+0.4415P] where P=(Fo^2^+2Fc^2^)/3'
_refine_ls_weighting_scheme calc
_refine_ls_wR_factor_gt 0.0510
_refine_ls_wR_factor_ref 0.0520
_reflns_number_gt 6489
_reflns_number_total 6991
_reflns_threshold_expression I>2\s(I)
_cod_data_source_file hk2062.cif
_cod_data_source_block I
_cod_original_sg_symbol_H-M 'P 21/c'
_cod_database_code 2209873
_cod_database_fobs_code 2209873

loop_
_symmetry_equiv_pos_as_xyz
'x, y, z'
'-x, y+1/2, -z+1/2'
'-x, -y, -z'
'x, -y-1/2, z-1/2'

loop_
_atom_site_type_symbol
_atom_site_label
_atom_site_fract_x
_atom_site_fract_y
_atom_site_fract_z
_atom_site_U_iso_or_equiv
_atom_site_adp_type
_atom_site_calc_flag
_atom_site_refinement_flags
_atom_site_occupancy
Gd Gd1 0.864549(13) 0.806971(9) 0.239530(6) 0.01191(4) Uani d . 1
Gd Gd2 0.936957(13) 1.066614(9) 0.190887(6) 0.01178(4) Uani d . 1
O O1 0.7281(2) 0.69028(15) 0.18560(11) 0.0226(5) Uani d . 1
O O1W 0.4510(4) 0.7200(3) 0.2363(2) 0.0623(10) Uani d D 1
O O2 0.9017(2) 0.61710(14) 0.22774(10) 0.0160(4) Uani d . 1
O O3 0.8838(2) 0.96523(14) 0.28304(10) 0.0151(4) Uani d . 1
O O4 0.7967(2) 1.10975(16) 0.27597(10) 0.0223(5) Uani d . 1
O O5 1.0447(2) 0.91150(14) 0.19951(9) 0.0146(4) Uani d . 1
O O6 1.0040(2) 0.77543(15) 0.14890(10) 0.0194(5) Uani d . 1
O O7 1.0978(2) 1.11236(16) 0.13263(11) 0.0242(5) Uani d . 1
O O8 1.2016(2) 1.24629(16) 0.16512(10) 0.0215(5) Uani d . 1
O O9 1.1157(2) 0.99755(16) -0.08597(10) 0.0246(5) Uani d . 1
O O10 1.2160(2) 1.08166(15) -0.15369(10) 0.0176(4) Uani d . 1
O O11 1.5537(2) 1.06443(19) 0.10078(12) 0.0320(6) Uani d . 1
H H11 1.6076 1.0999 0.1196 0.048 Uiso calc R 1
O O12 1.5052(3) 1.0351(2) 0.19857(13) 0.0453(8) Uani d . 1
O O13 0.9077(3) 0.87228(19) 0.57368(11) 0.0311(6) Uani d . 1
H H13 0.9549 0.8316 0.5920 0.047 Uiso calc R 1
O O14 0.9948(3) 0.81699(18) 0.48890(12) 0.0335(6) Uani d . 1
O O15 0.7723(2) 0.17797(15) 0.14501(10) 0.0186(4) Uani d . 1
O O16 0.9340(2) 0.25477(15) 0.19693(10) 0.0173(4) Uani d . 1
O O17 0.6421(2) 0.85936(19) 0.25221(13) 0.0282(6) Uani d D 1
C C1 0.7912(3) 0.6143(2) 0.19663(13) 0.0141(6) Uani d . 1
C C2 0.7342(3) 0.5205(2) 0.17353(14) 0.0143(6) Uani d . 1
C C3 0.6053(3) 0.5184(2) 0.14850(17) 0.0231(7) Uani d . 1
H H3A 0.5569 0.5751 0.1457 0.028 Uiso calc R 1
C C4 0.5503(3) 0.4318(2) 0.1280(2) 0.0330(9) Uani d . 1
H H4A 0.4647 0.4303 0.1112 0.040 Uiso calc R 1
C C5 0.6217(3) 0.3473(2) 0.13223(17) 0.0250(7) Uani d . 1
H H5A 0.5839 0.2893 0.1181 0.030 Uiso calc R 1
C C6 0.7495(3) 0.3484(2) 0.15745(14) 0.0149(6) Uani d . 1
C C7 0.8055(3) 0.4359(2) 0.17670(13) 0.0130(5) Uani d . 1
H H7A 0.8921 0.4378 0.1919 0.016 Uiso calc R 1
C C8 0.8232(3) 0.2564(2) 0.16666(13) 0.0131(5) Uani d . 1
C C9 0.8255(3) 1.0361(2) 0.30811(14) 0.0133(5) Uani d . 1
C C10 0.8039(3) 1.0287(2) 0.37559(14) 0.0157(6) Uani d . 1
C C11 0.7279(3) 1.0962(2) 0.40333(15) 0.0208(6) Uani d . 1
H H11A 0.6876 1.1456 0.3792 0.025 Uiso calc R 1
C C12 0.7127(4) 1.0892(3) 0.46735(16) 0.0280(8) Uani d . 1
H H12A 0.6610 1.1336 0.4859 0.034 Uiso calc R 1
C C13 0.7740(3) 1.0167(3) 0.50365(15) 0.0258(7) Uani d . 1
H H13A 0.7629 1.0123 0.5464 0.031 Uiso calc R 1
C C14 0.8521(3) 0.9502(2) 0.47630(15) 0.0187(6) Uani d . 1
C C15 0.8653(3) 0.9559(2) 0.41215(14) 0.0173(6) Uani d . 1
H H15A 0.9156 0.9107 0.3935 0.021 Uiso calc R 1
C C16 0.9253(3) 0.8728(2) 0.51272(16) 0.0222(7) Uani d . 1
C C17 1.0724(3) 0.8500(2) 0.15777(13) 0.0134(6) Uani d . 1
C C18 1.1844(3) 0.8717(2) 0.12172(15) 0.0176(6) Uani d . 1
C C19 1.1876(3) 0.8362(2) 0.06063(16) 0.0228(7) Uani d . 1
H H19A 1.1229 0.7951 0.0433 0.027 Uiso calc R 1
C C20 1.2869(4) 0.8619(3) 0.02580(17) 0.0274(8) Uani d . 1
H H20A 1.2883 0.8386 -0.0152 0.033 Uiso calc R 1
C C21 1.3843(3) 0.9220(2) 0.05132(16) 0.0237(7) Uani d . 1
H H21A 1.4509 0.9393 0.0275 0.028 Uiso calc R 1
C C22 1.3827(3) 0.9566(2) 0.11286(15) 0.0195(6) Uani d . 1
C C23 1.2825(3) 0.9310(2) 0.14809(15) 0.0199(6) Uani d . 1
H H23A 1.2813 0.9537 0.1892 0.024 Uiso calc R 1
C C24 1.4846(3) 1.0221(2) 0.14208(17) 0.0251(7) Uani d . 1
C C25 1.1729(3) 1.1808(2) 0.12481(14) 0.0155(6) Uani d . 1
C C26 1.2328(3) 1.1839(2) 0.06377(14) 0.0134(5) Uani d . 1
C C27 1.3271(3) 1.2520(2) 0.05462(15) 0.0183(6) Uani d . 1
H H27A 1.3565 1.2931 0.0876 0.022 Uiso calc R 1
C C28 1.3777(3) 1.2594(2) -0.00308(16) 0.0232(7) Uani d . 1
H H28A 1.4418 1.3046 -0.0085 0.028 Uiso calc R 1
C C29 1.3330(3) 1.1994(2) -0.05269(15) 0.0193(6) Uani d . 1
H H29A 1.3655 1.2052 -0.0917 0.023 Uiso calc R 1
C C30 1.2388(3) 1.1303(2) -0.04373(13) 0.0139(6) Uani d . 1
C C31 1.1898(3) 1.1221(2) 0.01440(14) 0.0145(6) Uani d . 1
H H31A 1.1282 1.0752 0.0204 0.017 Uiso calc R 1
C C32 1.1877(3) 1.0664(2) -0.09731(14) 0.0151(6) Uani d . 1
H H17A 0.604(5) 0.910(2) 0.239(2) 0.066(17) Uiso d D 1
H H17B 0.582(3) 0.818(3) 0.249(2) 0.055(15) Uiso d D 1
H H1WB 0.482(8) 0.671(4) 0.257(4) 0.16(4) Uiso d D 1
H H1WA 0.3715(16) 0.709(4) 0.228(3) 0.08(2) Uiso d D 1

loop_
_atom_site_aniso_label
_atom_site_aniso_U_11
_atom_site_aniso_U_22
_atom_site_aniso_U_33
_atom_site_aniso_U_12
_atom_site_aniso_U_13
_atom_site_aniso_U_23
Gd1 0.01497(7) 0.00933(7) 0.01147(7) -0.00017(5) 0.00146(5) 0.00081(5)
Gd2 0.01479(7) 0.00923(7) 0.01131(7) -0.00099(5) 0.00124(5) -0.00023(5)
O1 0.0243(12) 0.0118(10) 0.0299(13) 0.0020(9) -0.0070(10) -0.0019(9)
O1W 0.038(2) 0.048(2) 0.101(3) -0.0083(17) 0.005(2) 0.004(2)
O2 0.0158(10) 0.0139(10) 0.0170(10) -0.0012(8) -0.0045(8) -0.0010(8)
O3 0.0186(11) 0.0115(9) 0.0159(10) 0.0001(8) 0.0046(9) -0.0014(8)
O4 0.0292(13) 0.0203(11) 0.0184(11) 0.0105(9) 0.0078(10) 0.0073(9)
O5 0.0161(10) 0.0143(10) 0.0137(10) 0.0022(8) 0.0019(8) -0.0019(8)
O6 0.0230(11) 0.0147(10) 0.0215(11) -0.0042(9) 0.0069(9) -0.0033(8)
O7 0.0318(13) 0.0230(11) 0.0202(12) -0.0143(10) 0.0145(10) -0.0067(9)
O8 0.0272(12) 0.0235(11) 0.0147(11) -0.0075(9) 0.0067(9) -0.0092(9)
O9 0.0372(14) 0.0220(11) 0.0142(11) -0.0111(10) 0.0008(10) -0.0040(9)
O10 0.0200(11) 0.0222(11) 0.0106(10) 0.0040(9) 0.0016(8) -0.0004(8)
O11 0.0220(13) 0.0380(15) 0.0359(15) -0.0135(11) 0.0017(11) 0.0055(11)
O12 0.0479(18) 0.0574(19) 0.0301(16) -0.0225(15) 0.0007(13) -0.0058(13)
O13 0.0410(16) 0.0345(14) 0.0179(12) 0.0074(12) 0.0036(11) 0.0114(10)
O14 0.0403(15) 0.0305(13) 0.0291(14) 0.0126(12) 0.0011(12) 0.0065(11)
O15 0.0192(11) 0.0115(10) 0.0238(12) -0.0001(8) -0.0045(9) -0.0020(8)
O16 0.0153(10) 0.0142(10) 0.0214(11) 0.0023(8) -0.0040(9) 0.0004(8)
O17 0.0195(12) 0.0262(13) 0.0398(15) 0.0046(11) 0.0066(11) 0.0116(11)
C1 0.0158(14) 0.0142(14) 0.0124(14) -0.0015(11) 0.0019(11) 0.0004(10)
C2 0.0156(14) 0.0120(13) 0.0150(14) -0.0026(11) 0.0006(11) 0.0005(10)
C3 0.0157(15) 0.0151(15) 0.037(2) 0.0041(12) -0.0029(14) -0.0022(13)
C4 0.0179(16) 0.0166(16) 0.061(3) -0.0018(13) -0.0121(17) -0.0042(15)
C5 0.0195(16) 0.0123(14) 0.041(2) -0.0041(12) -0.0086(14) -0.0015(13)
C6 0.0152(14) 0.0125(13) 0.0169(14) 0.0007(11) -0.0001(11) 0.0010(10)
C7 0.0125(13) 0.0127(13) 0.0130(14) -0.0003(10) -0.0027(11) 0.0000(10)
C8 0.0160(14) 0.0123(13) 0.0109(13) -0.0016(11) 0.0006(11) 0.0015(10)
C9 0.0117(13) 0.0153(13) 0.0129(14) 0.0001(11) 0.0016(11) 0.0001(10)
C10 0.0158(14) 0.0173(14) 0.0141(14) -0.0014(11) 0.0024(12) -0.0004(11)
C11 0.0227(16) 0.0211(15) 0.0187(16) 0.0072(13) 0.0028(13) 0.0030(12)
C12 0.0333(19) 0.0316(18) 0.0205(17) 0.0123(15) 0.0097(15) -0.0028(14)
C13 0.0332(19) 0.0324(18) 0.0130(15) 0.0031(15) 0.0078(14) 0.0003(13)
C14 0.0185(15) 0.0195(15) 0.0179(15) -0.0009(12) -0.0002(12) 0.0023(12)
C15 0.0204(15) 0.0155(14) 0.0162(15) 0.0010(12) 0.0019(12) -0.0019(11)
C16 0.0215(16) 0.0208(15) 0.0234(17) -0.0050(13) -0.0024(13) 0.0042(12)
C17 0.0120(13) 0.0146(13) 0.0132(14) 0.0025(11) -0.0005(11) 0.0001(10)
C18 0.0174(15) 0.0169(14) 0.0191(15) 0.0012(12) 0.0041(12) 0.0004(11)
C19 0.0249(17) 0.0211(16) 0.0232(17) -0.0053(13) 0.0061(14) -0.0054(12)
C20 0.0339(19) 0.0286(18) 0.0213(17) -0.0046(15) 0.0109(15) -0.0052(13)
C21 0.0207(16) 0.0256(16) 0.0266(18) -0.0007(13) 0.0115(14) 0.0032(13)
C22 0.0165(15) 0.0195(15) 0.0223(16) -0.0001(12) 0.0014(13) 0.0021(12)
C23 0.0229(16) 0.0205(15) 0.0170(15) -0.0009(12) 0.0050(13) 0.0003(11)
C24 0.0187(16) 0.0256(17) 0.0307(19) -0.0014(13) 0.0014(14) 0.0016(14)
C25 0.0149(14) 0.0173(14) 0.0140(14) -0.0002(11) 0.0002(11) -0.0028(11)
C26 0.0122(13) 0.0145(13) 0.0134(14) -0.0005(11) 0.0003(11) -0.0015(10)
C27 0.0151(14) 0.0208(15) 0.0185(15) -0.0068(12) 0.0000(12) -0.0052(11)
C28 0.0204(16) 0.0263(17) 0.0235(17) -0.0095(13) 0.0047(13) -0.0009(13)
C29 0.0188(15) 0.0241(16) 0.0155(15) -0.0015(12) 0.0041(12) 0.0014(11)
C30 0.0157(14) 0.0150(13) 0.0105(13) 0.0008(11) -0.0010(11) 0.0001(10)
C31 0.0157(14) 0.0147(13) 0.0133(14) -0.0040(11) 0.0018(11) -0.0012(10)
C32 0.0179(14) 0.0167(14) 0.0103(14) 0.0060(11) -0.0006(11) -0.0001(10)

loop_
_atom_type_symbol
_atom_type_description
_atom_type_scat_dispersion_real
_atom_type_scat_dispersion_imag
_atom_type_scat_source
C C 0.0033 0.0016 'International Tables Vol C Tables 4.2.6.8 and 6.1.1.4'
H H 0.0000 0.0000 'International Tables Vol C Tables 4.2.6.8 and 6.1.1.4'
O O 0.0106 0.0060 'International Tables Vol C Tables 4.2.6.8 and 6.1.1.4'
Gd Gd -0.1653 3.9035 'International Tables Vol C Tables 4.2.6.8 and 6.1.1.4'

loop_
_geom_angle_atom_site_label_1
_geom_angle_atom_site_label_2
_geom_angle_atom_site_label_3
_geom_angle_site_symmetry_1
_geom_angle_site_symmetry_3
_geom_angle
_geom_angle_publ_flag
O8 Gd1 O1 2_745 . 87.80(8) yes
O8 Gd1 O3 2_745 . 90.76(7) yes
O1 Gd1 O3 . . 146.95(7) yes
O8 Gd1 O10 2_745 3_775 138.51(7) yes
O1 Gd1 O10 . 3_775 85.47(8) ?
O3 Gd1 O10 . 3_775 73.99(7) ?
O8 Gd1 O17 2_745 . 69.72(8) ?
O1 Gd1 O17 . . 74.06(9) ?
O3 Gd1 O17 . . 74.51(8) ?
O10 Gd1 O17 3_775 . 69.06(8) ?
O8 Gd1 O16 2_745 2_755 74.55(8) ?
O1 Gd1 O16 . 2_755 120.04(7) ?
O3 Gd1 O16 . 2_755 91.16(7) ?
O10 Gd1 O16 3_775 2_755 142.07(7) ?
O17 Gd1 O16 . 2_755 141.03(8) ?
O8 Gd1 O6 2_745 . 145.19(7) ?
O1 Gd1 O6 . . 83.08(8) ?
O3 Gd1 O6 . . 114.61(7) ?
O10 Gd1 O6 3_775 . 74.22(7) ?
O17 Gd1 O6 . . 137.76(9) ?
O16 Gd1 O6 2_755 . 81.20(7) ?
O8 Gd1 O5 2_745 . 140.02(8) ?
O1 Gd1 O5 . . 130.07(7) ?
O3 Gd1 O5 . . 64.94(7) ?
O10 Gd1 O5 3_775 . 67.33(7) ?
O17 Gd1 O5 . . 126.50(7) ?
O16 Gd1 O5 2_755 . 74.75(7) ?
O6 Gd1 O5 . . 50.32(6) ?
O8 Gd1 O2 2_745 . 77.80(7) ?
O1 Gd1 O2 . . 51.11(7) ?
O3 Gd1 O2 . . 159.14(7) ?
O10 Gd1 O2 3_775 . 125.81(7) ?
O17 Gd1 O2 . . 116.42(8) ?
O16 Gd1 O2 2_755 . 69.12(7) ?
O6 Gd1 O2 . . 70.34(6) ?
O5 Gd1 O2 . . 113.70(6) ?
O8 Gd1 C1 2_745 . 81.56(8) ?
O1 Gd1 C1 . . 25.05(8) ?
O3 Gd1 C1 . . 168.46(7) ?
O10 Gd1 C1 3_775 . 106.24(8) ?
O17 Gd1 C1 . . 94.66(9) ?
O16 Gd1 C1 2_755 . 95.05(8) ?
O6 Gd1 C1 . . 76.04(7) ?
O5 Gd1 C1 . . 126.15(7) ?
O2 Gd1 C1 . . 26.07(7) ?
O8 Gd1 C17 2_745 . 150.01(8) ?
O1 Gd1 C17 . . 106.96(8) ?
O3 Gd1 C17 . . 90.28(7) ?
O10 Gd1 C17 3_775 . 70.04(7) ?
O17 Gd1 C17 . . 138.86(8) ?
O16 Gd1 C17 2_755 . 75.46(8) ?
O6 Gd1 C17 . . 24.88(7) ?
O5 Gd1 C17 . . 25.50(7) ?
O2 Gd1 C17 . . 91.16(7) ?
C1 Gd1 C17 . . 100.69(8) ?
O8 Gd1 Gd2 2_745 . 130.34(6) ?
O1 Gd1 Gd2 . . 129.15(6) ?
O3 Gd1 Gd2 . . 39.76(5) ?
O10 Gd1 Gd2 3_775 . 43.87(5) ?
O17 Gd1 Gd2 . . 88.14(6) ?
O16 Gd1 Gd2 2_755 . 103.83(5) ?
O6 Gd1 Gd2 . . 79.32(5) ?
O5 Gd1 Gd2 . . 38.48(4) ?
O2 Gd1 Gd2 . . 149.50(5) ?
C1 Gd1 Gd2 . . 146.11(6) ?
C17 Gd1 Gd2 . . 58.65(5) ?
O7 Gd2 O2 . 2_755 78.92(8) yes
O7 Gd2 O9 . 3_775 73.25(8) yes
O2 Gd2 O9 2_755 3_775 148.69(8) yes
O7 Gd2 O5 . . 85.68(8) yes
O2 Gd2 O5 2_755 . 85.08(7) ?
O9 Gd2 O5 3_775 . 78.86(8) ?
O7 Gd2 O15 . 1_565 97.83(8) ?
O2 Gd2 O15 2_755 1_565 121.55(7) ?
O9 Gd2 O15 3_775 1_565 76.94(8) ?
O5 Gd2 O15 . 1_565 153.35(7) ?
O7 Gd2 O4 . . 147.36(8) ?
O2 Gd2 O4 2_755 . 80.15(8) ?
O9 Gd2 O4 3_775 . 131.13(8) ?
O5 Gd2 O4 . . 117.12(7) ?
O15 Gd2 O4 1_565 . 72.55(7) ?
O7 Gd2 O3 . . 144.20(8) ?
O2 Gd2 O3 2_755 . 78.03(7) ?
O9 Gd2 O3 3_775 . 117.91(7) ?
O5 Gd2 O3 . . 65.40(7) ?
O15 Gd2 O3 1_565 . 117.56(7) ?
O4 Gd2 O3 . . 51.79(7) ?
O7 Gd2 O16 . 1_565 76.23(7) ?
O2 Gd2 O16 2_755 1_565 71.62(7) ?
O9 Gd2 O16 3_775 1_565 114.19(7) ?
O5 Gd2 O16 . 1_565 152.71(7) ?
O15 Gd2 O16 1_565 1_565 51.56(7) ?
O4 Gd2 O16 . 1_565 73.53(7) ?
O3 Gd2 O16 . 1_565 120.89(6) ?
O7 Gd2 O10 . 3_775 120.32(7) ?
O2 Gd2 O10 2_755 3_775 142.65(7) ?
O9 Gd2 O10 3_775 3_775 50.85(7) ?
O5 Gd2 O10 . 3_775 66.61(7) ?
O15 Gd2 O10 1_565 3_775 89.29(7) ?
O4 Gd2 O10 . 3_775 91.23(7) ?
O3 Gd2 O10 . 3_775 68.42(7) ?
O16 Gd2 O10 1_565 3_775 140.47(7) ?
O7 Gd2 C9 . . 153.43(9) ?
O2 Gd2 C9 2_755 . 74.51(8) ?
O9 Gd2 C9 3_775 . 132.13(8) ?
O5 Gd2 C9 . . 91.66(7) ?
O15 Gd2 C9 1_565 . 96.30(8) ?
O4 Gd2 C9 . . 25.53(7) ?
O3 Gd2 C9 . . 26.67(7) ?
O16 Gd2 C9 1_565 . 95.48(7) ?
O10 Gd2 C9 3_775 . 82.16(7) ?
O7 Gd2 C8 . 1_565 87.91(8) ?
O2 Gd2 C8 2_755 1_565 96.42(8) ?
O9 Gd2 C8 3_775 1_565 96.63(8) ?
O5 Gd2 C8 . 1_565 173.02(7) ?
O15 Gd2 C8 1_565 1_565 25.72(8) ?
O4 Gd2 C8 . 1_565 69.87(7) ?
O3 Gd2 C8 . 1_565 121.58(7) ?
O16 Gd2 C8 1_565 1_565 25.90(7) ?
O10 Gd2 C8 3_775 1_565 114.69(8) ?
C9 Gd2 C8 . 1_565 95.32(8) ?
O7 Gd2 C32 . 3_775 96.18(8) ?
O2 Gd2 C32 2_755 3_775 155.49(7) ?
O9 Gd2 C32 3_775 3_775 24.88(8) ?
O5 Gd2 C32 . 3_775 70.54(8) ?
O15 Gd2 C32 1_565 3_775 82.81(8) ?
O4 Gd2 C32 . 3_775 112.85(8) ?
O3 Gd2 C32 . 3_775 93.60(8) ?
O16 Gd2 C32 1_565 3_775 130.97(7) ?
O10 Gd2 C32 3_775 3_775 25.98(7) ?
C9 Gd2 C32 . 3_775 107.85(8) ?
C8 Gd2 C32 1_565 3_775 107.47(8) ?
C1 O1 Gd1 . . 101.49(19) ?
H1WB O1W H1WA . . 106(7) ?
C1 O2 Gd2 . 2_745 154.59(18) ?
C1 O2 Gd1 . . 86.89(16) ?
Gd2 O2 Gd1 2_745 . 108.47(8) ?
C9 O3 Gd1 . . 146.21(18) ?
C9 O3 Gd2 . . 92.73(16) ?
Gd1 O3 Gd2 . . 103.07(7) ?
C9 O4 Gd2 . . 94.29(17) ?
C17 O5 Gd2 . . 132.04(19) ?
C17 O5 Gd1 . . 94.47(17) ?
Gd2 O5 Gd1 . . 99.92(7) ?
C17 O6 Gd1 . . 95.95(17) ?
C25 O7 Gd2 . . 142.2(2) ?
C25 O8 Gd1 . 2_755 140.26(19) ?
C32 O9 Gd2 . 3_775 100.85(18) ?
C32 O10 Gd1 . 3_775 134.50(18) ?
C32 O10 Gd2 . 3_775 87.99(17) ?
Gd1 O10 Gd2 3_775 3_775 96.22(8) ?
C24 O11 H11 . . 109.5 ?
C16 O13 H13 . . 109.5 ?
C8 O15 Gd2 . 1_545 98.01(18) ?
C8 O16 Gd1 . 2_745 161.77(19) ?
C8 O16 Gd2 . 1_545 90.40(16) ?
Gd1 O16 Gd2 2_745 1_545 107.59(7) ?
Gd1 O17 H17A . . 129(4) ?
Gd1 O17 H17B . . 119(3) ?
H17A O17 H17B . . 102(5) ?
O1 C1 O2 . . 120.5(3) ?
O1 C1 C2 . . 118.8(3) ?
O2 C1 C2 . . 120.7(3) ?
O1 C1 Gd1 . . 53.47(15) ?
O2 C1 Gd1 . . 67.04(15) ?
C2 C1 Gd1 . . 171.8(2) ?
C7 C2 C3 . . 119.7(3) ?
C7 C2 C1 . . 121.5(3) ?
C3 C2 C1 . . 118.8(3) ?
C4 C3 C2 . . 119.6(3) ?
C4 C3 H3A . . 120.2 ?
C2 C3 H3A . . 120.2 ?
C3 C4 C5 . . 120.4(3) ?
C3 C4 H4A . . 119.8 ?
C5 C4 H4A . . 119.8 ?
C4 C5 C6 . . 120.5(3) ?
C4 C5 H5A . . 119.8 ?
C6 C5 H5A . . 119.8 ?
C7 C6 C5 . . 119.0(3) ?
C7 C6 C8 . . 120.6(3) ?
C5 C6 C8 . . 120.4(3) ?
C2 C7 C6 . . 120.8(3) ?
C2 C7 H7A . . 119.6 ?
C6 C7 H7A . . 119.6 ?
O16 C8 O15 . . 119.8(3) ?
O16 C8 C6 . . 121.0(3) ?
O15 C8 C6 . . 119.2(3) ?
O16 C8 Gd2 . 1_545 63.71(15) ?
O15 C8 Gd2 . 1_545 56.27(15) ?
C6 C8 Gd2 . 1_545 172.53(19) ?
O4 C9 O3 . . 119.3(3) ?
O4 C9 C10 . . 122.5(3) ?
O3 C9 C10 . . 118.0(3) ?
O4 C9 Gd2 . . 60.18(15) ?
O3 C9 Gd2 . . 60.60(14) ?
C10 C9 Gd2 . . 164.3(2) ?
C15 C10 C11 . . 119.9(3) ?
C15 C10 C9 . . 119.2(3) ?
C11 C10 C9 . . 120.8(3) ?
C12 C11 C10 . . 119.5(3) ?
C12 C11 H11A . . 120.2 ?
C10 C11 H11A . . 120.2 ?
C13 C12 C11 . . 120.4(3) ?
C13 C12 H12A . . 119.8 ?
C11 C12 H12A . . 119.8 ?
C12 C13 C14 . . 120.2(3) ?
C12 C13 H13A . . 119.9 ?
C14 C13 H13A . . 119.9 ?
C15 C14 C13 . . 119.5(3) ?
C15 C14 C16 . . 117.3(3) ?
C13 C14 C16 . . 123.3(3) ?
C14 C15 C10 . . 120.5(3) ?
C14 C15 H15A . . 119.8 ?
C10 C15 H15A . . 119.8 ?
O14 C16 O13 . . 123.7(3) ?
O14 C16 C14 . . 122.8(3) ?
O13 C16 C14 . . 113.5(3) ?
O6 C17 O5 . . 119.0(3) ?
O6 C17 C18 . . 123.4(3) ?
O5 C17 C18 . . 117.6(3) ?
O6 C17 Gd1 . . 59.16(14) ?
O5 C17 Gd1 . . 60.03(14) ?
C18 C17 Gd1 . . 175.1(2) ?
C23 C18 C19 . . 120.1(3) ?
C23 C18 C17 . . 119.8(3) ?
C19 C18 C17 . . 120.1(3) ?
C20 C19 C18 . . 119.9(3) ?
C20 C19 H19A . . 120.0 ?
C18 C19 H19A . . 120.0 ?
C19 C20 C21 . . 120.5(3) ?
C19 C20 H20A . . 119.8 ?
C21 C20 H20A . . 119.8 ?
C20 C21 C22 . . 119.9(3) ?
C20 C21 H21A . . 120.1 ?
C22 C21 H21A . . 120.1 ?
C23 C22 C21 . . 119.8(3) ?
C23 C22 C24 . . 118.4(3) ?
C21 C22 C24 . . 121.8(3) ?
C18 C23 C22 . . 119.8(3) ?
C18 C23 H23A . . 120.1 ?
C22 C23 H23A . . 120.1 ?
O12 C24 O11 . . 122.3(3) ?
O12 C24 C22 . . 123.7(3) ?
O11 C24 C22 . . 113.9(3) ?
O7 C25 O8 . . 124.2(3) ?
O7 C25 C26 . . 117.3(3) ?
O8 C25 C26 . . 118.6(3) ?
C27 C26 C31 . . 119.4(3) ?
C27 C26 C25 . . 120.2(3) ?
C31 C26 C25 . . 120.4(3) ?
C28 C27 C26 . . 120.7(3) ?
C28 C27 H27A . . 119.6 ?
C26 C27 H27A . . 119.6 ?
C29 C28 C27 . . 120.0(3) ?
C29 C28 H28A . . 120.0 ?
C27 C28 H28A . . 120.0 ?
C28 C29 C30 . . 119.6(3) ?
C28 C29 H29A . . 120.2 ?
C30 C29 H29A . . 120.2 ?
C31 C30 C29 . . 120.2(3) ?
C31 C30 C32 . . 119.6(3) ?
C29 C30 C32 . . 120.2(3) ?
C30 C31 C26 . . 120.1(3) ?
C30 C31 H31A . . 120.0 ?
C26 C31 H31A . . 120.0 ?
O9 C32 O10 . . 120.3(3) ?
O9 C32 C30 . . 118.6(3) ?
O10 C32 C30 . . 121.2(3) ?
O9 C32 Gd2 . 3_775 54.27(15) ?
O10 C32 Gd2 . 3_775 66.03(16) ?
C30 C32 Gd2 . 3_775 172.5(2) ?

loop_
_geom_bond_atom_site_label_1
_geom_bond_atom_site_label_2
_geom_bond_site_symmetry_2
_geom_bond_distance
_geom_bond_publ_flag
Gd1 O8 2_745 2.358(2) yes
Gd1 O1 . 2.371(2) yes
Gd1 O3 . 2.374(2) yes
Gd1 O10 3_775 2.470(2) yes
Gd1 O17 . 2.472(2) yes
Gd1 O16 2_755 2.492(2) yes
Gd1 O6 . 2.563(2) yes
Gd1 O5 . 2.580(2) yes
Gd1 O2 . 2.666(2) yes
Gd1 C1 . 2.891(3) ?
Gd1 C17 . 2.969(3) ?
Gd1 Gd2 . 3.8278(7) yes
Gd2 O7 . 2.271(2) yes
Gd2 O2 2_755 2.397(2) yes
Gd2 O9 3_775 2.413(2) yes
Gd2 O5 . 2.418(2) yes
Gd2 O15 1_565 2.438(2) yes
Gd2 O4 . 2.507(2) yes
Gd2 O3 . 2.513(2) yes
Gd2 O16 1_565 2.602(2) yes
Gd2 O10 3_775 2.669(2) yes
Gd2 C9 . 2.882(3) ?
Gd2 C8 1_565 2.902(3) ?
Gd2 C32 3_775 2.919(3) ?
O1 C1 . 1.249(4) ?
O1W H1WB . 0.85(7) ?
O1W H1WA . 0.846(10) ?
O2 C1 . 1.273(4) ?
O2 Gd2 2_745 2.397(2) ?
O3 C9 . 1.295(3) ?
O4 C9 . 1.245(4) ?
O5 C17 . 1.282(3) ?
O6 C17 . 1.256(4) ?
O7 C25 . 1.250(4) ?
O8 C25 . 1.261(4) ?
O8 Gd1 2_755 2.358(2) ?
O9 C32 . 1.250(4) ?
O9 Gd2 3_775 2.413(2) ?
O10 C32 . 1.279(3) ?
O10 Gd1 3_775 2.470(2) ?
O10 Gd2 3_775 2.669(2) ?
O11 C24 . 1.325(4) ?
O11 H11 . 0.8200 ?
O12 C24 . 1.212(4) ?
O13 C16 . 1.326(4) ?
O13 H13 . 0.8200 ?
O14 C16 . 1.203(4) ?
O15 C8 . 1.272(4) ?
O15 Gd2 1_545 2.438(2) ?
O16 C8 . 1.268(4) ?
O16 Gd1 2_745 2.492(2) ?
O16 Gd2 1_545 2.602(2) ?
O17 H17A . 0.84(3) ?
O17 H17B . 0.85(4) ?
C1 C2 . 1.489(4) ?
C2 C7 . 1.383(4) ?
C2 C3 . 1.398(4) ?
C3 C4 . 1.378(5) ?
C3 H3A . 0.9300 ?
C4 C5 . 1.384(5) ?
C4 H4A . 0.9300 ?
C5 C6 . 1.388(4) ?
C5 H5A . 0.9300 ?
C6 C7 . 1.387(4) ?
C6 C8 . 1.489(4) ?
C7 H7A . 0.9300 ?
C8 Gd2 1_545 2.902(3) ?
C9 C10 . 1.477(4) ?
C10 C15 . 1.388(4) ?
C10 C11 . 1.392(4) ?
C11 C12 . 1.388(4) ?
C11 H11A . 0.9300 ?
C12 C13 . 1.382(5) ?
C12 H12A . 0.9300 ?
C13 C14 . 1.392(4) ?
C13 H13A . 0.9300 ?
C14 C15 . 1.386(4) ?
C14 C16 . 1.487(4) ?
C15 H15A . 0.9300 ?
C17 C18 . 1.490(4) ?
C18 C23 . 1.387(5) ?
C18 C19 . 1.391(4) ?
C19 C20 . 1.377(4) ?
C19 H19A . 0.9300 ?
C20 C21 . 1.382(5) ?
C20 H20A . 0.9300 ?
C21 C22 . 1.394(5) ?
C21 H21A . 0.9300 ?
C22 C23 . 1.390(4) ?
C22 C24 . 1.485(5) ?
C23 H23A . 0.9300 ?
C25 C26 . 1.494(4) ?
C26 C27 . 1.388(4) ?
C26 C31 . 1.393(4) ?
C27 C28 . 1.386(4) ?
C27 H27A . 0.9300 ?
C28 C29 . 1.385(4) ?
C28 H28A . 0.9300 ?
C29 C30 . 1.396(4) ?
C29 H29A . 0.9300 ?
C30 C31 . 1.387(4) ?
C30 C32 . 1.497(4) ?
C31 H31A . 0.9300 ?
C32 Gd2 3_775 2.919(3) ?

loop_
_geom_hbond_atom_site_label_D
_geom_hbond_atom_site_label_H
_geom_hbond_atom_site_label_A
_geom_hbond_site_symmetry_A
_geom_hbond_distance_DH
_geom_hbond_distance_HA
_geom_hbond_distance_DA
_geom_hbond_angle_DHA
_geom_hbond_publ_flag
O17 H17B O1W . 0.85(4) 1.92(4) 2.769(5) 173(5) yes
O1W H1WB O12 2_745 0.85(7) 2.11(4) 2.918(5) 158(10) yes
O1W H1WA O4 2_645 0.846(10) 2.21(3) 2.989(4) 152(6) yes

loop_
_geom_torsion_atom_site_label_1
_geom_torsion_atom_site_label_2
_geom_torsion_atom_site_label_3
_geom_torsion_atom_site_label_4
_geom_torsion_site_symmetry_1
_geom_torsion_site_symmetry_4
_geom_torsion
O8 Gd1 O1 C1 2_745 . -74.66(19)
O3 Gd1 O1 C1 . . -162.66(16)
O10 Gd1 O1 C1 3_775 . 146.31(19)
O17 Gd1 O1 C1 . . -144.2(2)
O16 Gd1 O1 C1 2_755 . -3.9(2)
O6 Gd1 O1 C1 . . 71.68(18)
O5 Gd1 O1 C1 . . 91.19(19)
O2 Gd1 O1 C1 . . 1.41(16)
C17 Gd1 O1 C1 . . 78.78(19)
Gd2 Gd1 O1 C1 . . 141.83(16)
O8 Gd1 O2 C1 2_745 . 95.76(17)
O1 Gd1 O2 C1 . . -1.36(15)
O3 Gd1 O2 C1 . . 153.79(19)
O10 Gd1 O2 C1 3_775 . -46.34(18)
O17 Gd1 O2 C1 . . 35.98(18)
O16 Gd1 O2 C1 2_755 . 173.68(17)
O6 Gd1 O2 C1 . . -98.48(17)
O5 Gd1 O2 C1 . . -124.67(16)
C17 Gd1 O2 C1 . . -112.37(16)
Gd2 Gd1 O2 C1 . . -104.58(16)
O8 Gd1 O2 Gd2 2_745 2_745 -63.56(9)
O1 Gd1 O2 Gd2 . 2_745 -160.67(12)
O3 Gd1 O2 Gd2 . 2_745 -5.5(2)
O10 Gd1 O2 Gd2 3_775 2_745 154.34(7)
O17 Gd1 O2 Gd2 . 2_745 -123.33(9)
O16 Gd1 O2 Gd2 2_755 2_745 14.37(7)
O6 Gd1 O2 Gd2 . 2_745 102.21(9)
O5 Gd1 O2 Gd2 . 2_745 76.02(9)
C1 Gd1 O2 Gd2 . 2_745 -159.3(2)
C17 Gd1 O2 Gd2 . 2_745 88.32(9)
Gd2 Gd1 O2 Gd2 . 2_745 96.11(10)
O8 Gd1 O3 C9 2_745 . -59.2(3)
O1 Gd1 O3 C9 . . 27.9(4)
O10 Gd1 O3 C9 3_775 . 81.7(3)
O17 Gd1 O3 C9 . . 9.5(3)
O16 Gd1 O3 C9 2_755 . -133.8(3)
O6 Gd1 O3 C9 . . 145.4(3)
O5 Gd1 O3 C9 . . 153.7(4)
O2 Gd1 O3 C9 . . -115.2(3)
C1 Gd1 O3 C9 . . -11.2(6)
C17 Gd1 O3 C9 . . 150.8(3)
Gd2 Gd1 O3 C9 . . 115.8(4)
O8 Gd1 O3 Gd2 2_745 . -174.99(8)
O1 Gd1 O3 Gd2 . . -87.86(14)
O10 Gd1 O3 Gd2 3_775 . -34.13(7)
O17 Gd1 O3 Gd2 . . -106.29(10)
O16 Gd1 O3 Gd2 2_755 . 110.45(8)
O6 Gd1 O3 Gd2 . . 29.60(10)
O5 Gd1 O3 Gd2 . . 37.90(7)
O2 Gd1 O3 Gd2 . . 128.99(16)
C1 Gd1 O3 Gd2 . . -126.9(4)
C17 Gd1 O3 Gd2 . . 34.98(8)
O7 Gd2 O3 C9 . . 130.25(18)
O2 Gd2 O3 C9 2_755 . 79.28(17)
O9 Gd2 O3 C9 3_775 . -129.56(17)
O5 Gd2 O3 C9 . . 169.32(18)
O15 Gd2 O3 C9 1_565 . -40.24(18)
O4 Gd2 O3 C9 . . -7.53(16)
O16 Gd2 O3 C9 1_565 . 19.44(19)
O10 Gd2 O3 C9 3_775 . -117.44(18)
C8 Gd2 O3 C9 1_565 . -10.94(19)
C32 Gd2 O3 C9 3_775 . -124.00(17)
O7 Gd2 O3 Gd1 . . -79.84(14)
O2 Gd2 O3 Gd1 2_755 . -130.80(9)
O9 Gd2 O3 Gd1 3_775 . 20.36(11)
O5 Gd2 O3 Gd1 . . -40.76(7)
O15 Gd2 O3 Gd1 1_565 . 109.68(8)
O4 Gd2 O3 Gd1 . . 142.39(12)
O16 Gd2 O3 Gd1 1_565 . 169.35(6)
O10 Gd2 O3 Gd1 3_775 . 32.47(7)
C9 Gd2 O3 Gd1 . . 149.9(2)
C8 Gd2 O3 Gd1 1_565 . 138.98(8)
C32 Gd2 O3 Gd1 3_775 . 25.92(9)
O7 Gd2 O4 C9 . . -125.4(2)
O2 Gd2 O4 C9 2_755 . -74.62(19)
O9 Gd2 O4 C9 3_775 . 103.8(2)
O5 Gd2 O4 C9 . . 4.6(2)
O15 Gd2 O4 C9 1_565 . 157.7(2)
O3 Gd2 O4 C9 . . 7.84(17)
O16 Gd2 O4 C9 1_565 . -148.2(2)
O10 Gd2 O4 C9 3_775 . 68.82(19)
C8 Gd2 O4 C9 1_565 . -175.3(2)
C32 Gd2 O4 C9 3_775 . 83.6(2)
O7 Gd2 O5 C17 . . -59.9(2)
O2 Gd2 O5 C17 2_755 . -139.2(2)
O9 Gd2 O5 C17 3_775 . 13.8(2)
O15 Gd2 O5 C17 1_565 . 38.9(3)
O4 Gd2 O5 C17 . . 144.6(2)
O3 Gd2 O5 C17 . . 141.8(3)
O16 Gd2 O5 C17 1_565 . -108.1(3)
O10 Gd2 O5 C17 3_775 . 65.8(2)
C9 Gd2 O5 C17 . . 146.5(2)
C32 Gd2 O5 C17 3_775 . 38.2(2)
O7 Gd2 O5 Gd1 . . -165.25(8)
O2 Gd2 O5 Gd1 2_755 . 115.53(8)
O9 Gd2 O5 Gd1 3_775 . -91.49(8)
O15 Gd2 O5 Gd1 1_565 . -66.38(17)
O4 Gd2 O5 Gd1 . . 39.24(10)
O3 Gd2 O5 Gd1 . . 36.46(7)
O16 Gd2 O5 Gd1 1_565 . 146.57(12)
O10 Gd2 O5 Gd1 3_775 . -39.50(6)
C9 Gd2 O5 Gd1 . . 41.23(8)
C32 Gd2 O5 Gd1 3_775 . -67.13(8)
O8 Gd1 O5 C17 2_745 . 129.12(17)
O1 Gd1 O5 C17 . . -28.5(2)
O3 Gd1 O5 C17 . . -173.22(19)
O10 Gd1 O5 C17 3_775 . -90.95(17)
O17 Gd1 O5 C17 . . -128.68(18)
O16 Gd1 O5 C17 2_755 . 88.12(17)
O6 Gd1 O5 C17 . . -3.03(16)
O2 Gd1 O5 C17 . . 29.66(18)
C1 Gd1 O5 C17 . . 3.1(2)
Gd2 Gd1 O5 C17 . . -134.1(2)
O8 Gd1 O5 Gd2 2_745 . -96.82(11)
O1 Gd1 O5 Gd2 . . 105.52(9)
O3 Gd1 O5 Gd2 . . -39.15(7)
O10 Gd1 O5 Gd2 3_775 . 43.12(7)
O17 Gd1 O5 Gd2 . . 5.39(12)
O16 Gd1 O5 Gd2 2_755 . -137.81(8)
O6 Gd1 O5 Gd2 . . 131.04(11)
O2 Gd1 O5 Gd2 . . 163.73(6)
C1 Gd1 O5 Gd2 . . 137.13(8)
C17 Gd1 O5 Gd2 . . 134.1(2)
O8 Gd1 O6 C17 2_745 . -120.32(19)
O1 Gd1 O6 C17 . . 163.70(19)
O3 Gd1 O6 C17 . . 12.9(2)
O10 Gd1 O6 C17 3_775 . 76.48(18)
O17 Gd1 O6 C17 . . 106.7(2)
O16 Gd1 O6 C17 2_755 . -74.35(18)
O5 Gd1 O6 C17 . . 3.10(16)
O2 Gd1 O6 C17 . . -145.22(19)
C1 Gd1 O6 C17 . . -171.83(19)
Gd2 Gd1 O6 C17 . . 31.63(17)
O2 Gd2 O7 C25 2_755 . -51.1(4)
O9 Gd2 O7 C25 3_775 . 143.4(4)
O5 Gd2 O7 C25 . . -136.9(4)
O15 Gd2 O7 C25 1_565 . 69.7(4)
O4 Gd2 O7 C25 . . -0.1(5)
O3 Gd2 O7 C25 . . -101.8(4)
O16 Gd2 O7 C25 1_565 . 22.5(4)
O10 Gd2 O7 C25 3_775 . 163.4(3)
C9 Gd2 O7 C25 . . -51.8(5)
C8 Gd2 O7 C25 1_565 . 45.9(4)
C32 Gd2 O7 C25 3_775 . 153.2(4)
Gd1 O1 C1 O2 . . -2.7(3)
Gd1 O1 C1 C2 . . 176.5(2)
Gd2 O2 C1 O1 2_745 . 131.0(4)
Gd1 O2 C1 O1 . . 2.3(3)
Gd2 O2 C1 C2 2_745 . -48.2(6)
Gd1 O2 C1 C2 . . -176.8(2)
Gd2 O2 C1 Gd1 2_745 . 128.7(4)
O8 Gd1 C1 O1 2_745 . 103.04(19)
O3 Gd1 C1 O1 . . 54.3(5)
O10 Gd1 C1 O1 3_775 . -35.2(2)
O17 Gd1 C1 O1 . . 34.36(19)
O16 Gd1 C1 O1 2_755 . 176.58(18)
O6 Gd1 C1 O1 . . -103.81(19)
O5 Gd1 C1 O1 . . -108.64(19)
O2 Gd1 C1 O1 . . -177.5(3)
C17 Gd1 C1 O1 . . -107.30(19)
Gd2 Gd1 C1 O1 . . -59.2(2)
O8 Gd1 C1 O2 2_745 . -79.46(16)
O1 Gd1 C1 O2 . . 177.5(3)
O3 Gd1 C1 O2 . . -128.2(4)
O10 Gd1 C1 O2 3_775 . 142.33(15)
O17 Gd1 C1 O2 . . -148.14(16)
O16 Gd1 C1 O2 2_755 . -5.93(16)
O6 Gd1 C1 O2 . . 73.69(16)
O5 Gd1 C1 O2 . . 68.86(18)
C17 Gd1 C1 O2 . . 70.20(16)
Gd2 Gd1 C1 O2 . . 118.25(15)
O1 C1 C2 C7 . . 171.2(3)
O2 C1 C2 C7 . . -9.6(4)
O1 C1 C2 C3 . . -9.2(4)
O2 C1 C2 C3 . . 170.0(3)
C7 C2 C3 C4 . . 0.8(5)
C1 C2 C3 C4 . . -178.8(3)
C2 C3 C4 C5 . . 0.2(6)
C3 C4 C5 C6 . . 0.2(6)
C4 C5 C6 C7 . . -1.7(5)
C4 C5 C6 C8 . . 175.2(3)
C3 C2 C7 C6 . . -2.3(4)
C1 C2 C7 C6 . . 177.3(3)
C5 C6 C7 C2 . . 2.8(4)
C8 C6 C7 C2 . . -174.1(3)
Gd1 O16 C8 O15 2_745 . -175.6(4)
Gd2 O16 C8 O15 1_545 . -4.9(3)
Gd1 O16 C8 C6 2_745 . 2.7(8)
Gd2 O16 C8 C6 1_545 . 173.4(2)
Gd1 O16 C8 Gd2 2_745 1_545 -170.7(6)
Gd2 O15 C8 O16 1_545 . 5.3(3)
Gd2 O15 C8 C6 1_545 . -173.1(2)
C7 C6 C8 O16 . . 6.1(4)
C5 C6 C8 O16 . . -170.8(3)
C7 C6 C8 O15 . . -175.6(3)
C5 C6 C8 O15 . . 7.5(4)
Gd2 O4 C9 O3 . . -13.8(3)
Gd2 O4 C9 C10 . . 161.9(3)
Gd1 O3 C9 O4 . . -104.8(4)
Gd2 O3 C9 O4 . . 13.7(3)
Gd1 O3 C9 C10 . . 79.3(4)
Gd2 O3 C9 C10 . . -162.2(2)
Gd1 O3 C9 Gd2 . . -118.6(3)
O7 Gd2 C9 O4 . . 100.5(2)
O2 Gd2 C9 O4 2_755 . 99.68(19)
O9 Gd2 C9 O4 3_775 . -99.4(2)
O5 Gd2 C9 O4 . . -175.89(19)
O15 Gd2 C9 O4 1_565 . -21.4(2)
O3 Gd2 C9 O4 . . -166.2(3)
O16 Gd2 C9 O4 1_565 . 30.49(19)
O10 Gd2 C9 O4 3_775 . -109.77(19)
C8 Gd2 C9 O4 1_565 . 4.5(2)
C32 Gd2 C9 O4 3_775 . -105.81(19)
O7 Gd2 C9 O3 . . -93.4(2)
O2 Gd2 C9 O3 2_755 . -94.14(17)
O9 Gd2 C9 O3 3_775 . 66.7(2)
O5 Gd2 C9 O3 . . -9.70(17)
O15 Gd2 C9 O3 1_565 . 144.82(16)
O4 Gd2 C9 O3 . . 166.2(3)
O16 Gd2 C9 O3 1_565 . -163.33(16)
O10 Gd2 C9 O3 3_775 . 56.41(16)
C8 Gd2 C9 O3 1_565 . 170.66(17)
C32 Gd2 C9 O3 3_775 . 60.37(18)
O7 Gd2 C9 C10 . . -4.1(8)
O2 Gd2 C9 C10 2_755 . -4.9(7)
O9 Gd2 C9 C10 3_775 . 156.0(7)
O5 Gd2 C9 C10 . . 79.6(7)
O15 Gd2 C9 C10 1_565 . -125.9(7)
O4 Gd2 C9 C10 . . -104.6(8)
O3 Gd2 C9 C10 . . 89.3(8)
O16 Gd2 C9 C10 1_565 . -74.1(7)
O10 Gd2 C9 C10 3_775 . 145.7(7)
C8 Gd2 C9 C10 1_565 . -100.1(7)
C32 Gd2 C9 C10 3_775 . 149.6(7)
O4 C9 C10 C15 . . -164.5(3)
O3 C9 C10 C15 . . 11.2(4)
Gd2 C9 C10 C15 . . -69.4(8)
O4 C9 C10 C11 . . 12.4(5)
O3 C9 C10 C11 . . -171.8(3)
Gd2 C9 C10 C11 . . 107.5(7)
C15 C10 C11 C12 . . -1.0(5)
C9 C10 C11 C12 . . -177.9(3)
C10 C11 C12 C13 . . 0.9(5)
C11 C12 C13 C14 . . 0.4(6)
C12 C13 C14 C15 . . -1.7(5)
C12 C13 C14 C16 . . 177.4(3)
C13 C14 C15 C10 . . 1.7(5)
C16 C14 C15 C10 . . -177.5(3)
C11 C10 C15 C14 . . -0.3(5)
C9 C10 C15 C14 . . 176.6(3)
C15 C14 C16 O14 . . 0.7(5)
C13 C14 C16 O14 . . -178.4(3)
C15 C14 C16 O13 . . 179.9(3)
C13 C14 C16 O13 . . 0.8(5)
Gd1 O6 C17 O5 . . -5.5(3)
Gd1 O6 C17 C18 . . 175.1(3)
Gd2 O5 C17 O6 . . -102.2(3)
Gd1 O5 C17 O6 . . 5.4(3)
Gd2 O5 C17 C18 . . 77.2(3)
Gd1 O5 C17 C18 . . -175.1(2)
Gd2 O5 C17 Gd1 . . -107.6(2)
O8 Gd1 C17 O6 2_745 . 99.7(2)
O1 Gd1 C17 O6 . . -16.93(19)
O3 Gd1 C17 O6 . . -168.31(18)
O10 Gd1 C17 O6 3_775 . -95.48(19)
O17 Gd1 C17 O6 . . -101.9(2)
O16 Gd1 C17 O6 2_755 . 100.56(18)
O5 Gd1 C17 O6 . . -174.5(3)
O2 Gd1 C17 O6 . . 32.50(18)
C1 Gd1 C17 O6 . . 8.07(19)
Gd2 Gd1 C17 O6 . . -142.9(2)
O8 Gd1 C17 O5 2_745 . -85.9(2)
O1 Gd1 C17 O5 . . 157.52(16)
O3 Gd1 C17 O5 . . 6.14(17)
O10 Gd1 C17 O5 3_775 . 78.98(17)
O17 Gd1 C17 O5 . . 72.5(2)
O16 Gd1 C17 O5 2_755 . -84.99(17)
O6 Gd1 C17 O5 . . 174.5(3)
O2 Gd1 C17 O5 . . -153.05(17)
C1 Gd1 C17 O5 . . -177.48(17)
Gd2 Gd1 C17 O5 . . 31.57(14)
O6 C17 C18 C23 . . -155.2(3)
O5 C17 C18 C23 . . 25.4(4)
O6 C17 C18 C19 . . 27.7(5)
O5 C17 C18 C19 . . -151.7(3)
C23 C18 C19 C20 . . -1.5(5)
C17 C18 C19 C20 . . 175.5(3)
C18 C19 C20 C21 . . 0.7(5)
C19 C20 C21 C22 . . 0.3(5)
C20 C21 C22 C23 . . -0.5(5)
C20 C21 C22 C24 . . -179.4(3)
C19 C18 C23 C22 . . 1.3(5)
C17 C18 C23 C22 . . -175.7(3)
C21 C22 C23 C18 . . -0.3(5)
C24 C22 C23 C18 . . 178.6(3)
C23 C22 C24 O12 . . 19.6(5)
C21 C22 C24 O12 . . -161.5(4)
C23 C22 C24 O11 . . -161.5(3)
C21 C22 C24 O11 . . 17.4(5)
Gd2 O7 C25 O8 . . 20.1(6)
Gd2 O7 C25 C26 . . -160.4(2)
Gd1 O8 C25 O7 2_755 . -11.8(5)
Gd1 O8 C25 C26 2_755 . 168.8(2)
O7 C25 C26 C27 . . -173.3(3)
O8 C25 C26 C27 . . 6.2(4)
O7 C25 C26 C31 . . 10.1(4)
O8 C25 C26 C31 . . -170.4(3)
C31 C26 C27 C28 . . 0.5(5)
C25 C26 C27 C28 . . -176.1(3)
C26 C27 C28 C29 . . 1.0(5)
C27 C28 C29 C30 . . -1.4(5)
C28 C29 C30 C31 . . 0.4(5)
C28 C29 C30 C32 . . 178.7(3)
C29 C30 C31 C26 . . 1.1(4)
C32 C30 C31 C26 . . -177.3(3)
C27 C26 C31 C30 . . -1.5(4)
C25 C26 C31 C30 . . 175.1(3)
Gd2 O9 C32 O10 3_775 . -2.4(3)
Gd2 O9 C32 C30 3_775 . 177.3(2)
Gd1 O10 C32 O9 3_775 . 98.9(3)
Gd2 O10 C32 O9 3_775 . 2.1(3)
Gd1 O10 C32 C30 3_775 . -80.8(4)
Gd2 O10 C32 C30 3_775 . -177.6(2)
Gd1 O10 C32 Gd2 3_775 3_775 96.7(2)
C31 C30 C32 O9 . . -10.4(4)
C29 C30 C32 O9 . . 171.2(3)
C31 C30 C32 O10 . . 169.3(3)
C29 C30 C32 O10 . . -9.1(4)
